data_7021617
loop_
_publ_author_name
'Rosa, Vitor'
'Fliedel, Christophe'
'Ghisolfi, Alessio'
'Pattacini, Roberto'
'Avil\'es, Teresa'
'Braunstein, Pierre'

_publ_section_title
;
 Influence of a thioether function in short-bite diphosphine ligands on
 the nature of their silver complexes: structure of a trinuclear complex
 and of a coordination polymer.
;
_journal_issue 34
_journal_name_full 'Dalton transactions (Cambridge, England : 2003)'
_journal_page_first 12109
_journal_page_last 12119
_journal_paper_doi 10.1039/c3dt50555c
_journal_volume 42
_journal_year 2013
_chemical_formula_moiety 'C62 H67 Ag2 N5 P4 S2, 2(B F4), C4 H8 O '
_chemical_formula_sum 'C66 H75 Ag2 B2 F8 N5 O P4 S2'
_chemical_formula_weight 1531.67
_space_group_IT_number 2
_symmetry_cell_setting triclinic
_symmetry_Int_Tables_number 2
_symmetry_space_group_name_Hall '-P 1'
_symmetry_space_group_name_H-M 'P -1'
_atom_sites_solution_hydrogens geom
_atom_sites_solution_primary direct
_atom_sites_solution_secondary difmap
_audit_creation_method SHELXL-97
_cell_angle_alpha 85.636(2)
_cell_angle_beta 66.492(2)
_cell_angle_gamma 81.586(2)
_cell_formula_units_Z 2
_cell_length_a 14.0539(4)
_cell_length_b 15.7062(5)
_cell_length_c 17.3266(4)
_cell_measurement_reflns_used 10783
_cell_measurement_temperature 173(2)
_cell_measurement_theta_max 30.034
_cell_measurement_theta_min 0.998
_cell_volume 3468.73(18)
_computing_cell_refinement 'HKL Scalepack (Otwinowski & Minor 1997)'
_computing_data_reduction 'HKL Denzo and Scalepack (Otwinowski & Minor 1997)'
_computing_molecular_graphics ORTEP-3
_computing_publication_material PLATON
_computing_structure_refinement 'SHELXL-97 (Sheldrick, 1997)'
_computing_structure_solution 'SHELXS-97 (Sheldrick, 1997)'
_diffrn_ambient_temperature 173(2)
_diffrn_detector_area_resol_mean 9
_diffrn_measured_fraction_theta_full 0.998
_diffrn_measured_fraction_theta_max 0.998
_diffrn_measurement_device_type KappaCCD
_diffrn_measurement_method CCD
_diffrn_radiation_monochromator graphite
_diffrn_radiation_type MoK\a
_diffrn_radiation_wavelength 0.71073
_diffrn_reflns_av_R_equivalents 0.0285
_diffrn_reflns_av_sigmaI/netI 0.0649
_diffrn_reflns_limit_h_max 18
_diffrn_reflns_limit_h_min -17
_diffrn_reflns_limit_k_max 18
_diffrn_reflns_limit_k_min -20
_diffrn_reflns_limit_l_max 22
_diffrn_reflns_limit_l_min -22
_diffrn_reflns_number 24350
_diffrn_reflns_theta_full 28.00
_diffrn_reflns_theta_max 28.00
_diffrn_reflns_theta_min 1.28
_diffrn_source 'fine-focus sealed tube'
_exptl_absorpt_coefficient_mu 0.783
_exptl_absorpt_correction_type none
_exptl_crystal_colour colourless
_exptl_crystal_density_diffrn 1.466
_exptl_crystal_density_method 'not measured'
_exptl_crystal_description prism
_exptl_crystal_F_000 1564
_exptl_crystal_size_max 0.15
_exptl_crystal_size_mid 0.1
_exptl_crystal_size_min 0.1
_refine_diff_density_max 1.567
_refine_diff_density_min -1.030
_refine_diff_density_rms 0.191
_refine_ls_extinction_method none
_refine_ls_goodness_of_fit_ref 1.068
_refine_ls_hydrogen_treatment constr
_refine_ls_matrix_type full
_refine_ls_number_parameters 900
_refine_ls_number_reflns 16710
_refine_ls_number_restraints 205
_refine_ls_restrained_S_all 1.098
_refine_ls_R_factor_all 0.0832
_refine_ls_R_factor_gt 0.0486
_refine_ls_shift/su_max 0.018
_refine_ls_shift/su_mean 0.001
_refine_ls_structure_factor_coef Fsqd
_refine_ls_weighting_details 'calc w=1/[\s^2^(Fo^2^)+(0.0764P)^2^+0.1095P] where P=(Fo^2^+2Fc^2^)/3'
_refine_ls_weighting_scheme calc
_refine_ls_wR_factor_gt 0.1230
_refine_ls_wR_factor_ref 0.1425
_reflns_number_gt 11769
_reflns_number_total 16710
_reflns_threshold_expression >2sigma(I)
_cod_data_source_file c3dt50555c.txt
_cod_data_source_block VITOR24
_cod_original_cell_volume 3468.73(17)
_cod_database_code 7021617

loop_
_symmetry_equiv_pos_as_xyz
'x, y, z'
'-x, -y, -z'

loop_
_atom_site_label
_atom_site_type_symbol
_atom_site_fract_x
_atom_site_fract_y
_atom_site_fract_z
_atom_site_U_iso_or_equiv
_atom_site_adp_type
_atom_site_occupancy
_atom_site_symmetry_multiplicity
_atom_site_calc_flag
_atom_site_refinement_flags
_atom_site_disorder_assembly
_atom_site_disorder_group
Ag1 Ag 0.90740(2) -0.047979(18) 0.034271(15) 0.02931(9) Uani 1 1 d . . .
Ag2 Ag 0.61113(2) 0.451741(19) 0.450688(16) 0.03174(9) Uani 1 1 d . . .
P1 P 0.89300(7) 0.01483(6) 0.16381(5) 0.0262(2) Uani 1 1 d . . .
P2 P 0.98453(7) 0.16170(6) 0.06176(5) 0.0258(2) Uani 1 1 d . . .
P3 P 0.54402(7) 0.35825(6) 0.57467(5) 0.0288(2) Uani 1 1 d . . .
P4 P 0.42333(7) 0.50395(6) 0.67600(5) 0.0265(2) Uani 1 1 d . . .
N1 N 0.9063(2) 0.12196(19) 0.15637(16) 0.0272(6) Uani 1 1 d . . .
N2 N 0.4986(2) 0.4071(2) 0.66973(17) 0.0288(7) Uani 1 1 d . . .
N3 N 0.7715(3) 0.0220(3) 0.0018(2) 0.0497(9) Uani 1 1 d . . .
N4 N 0.7257(3) 0.5324(2) 0.4733(2) 0.0442(8) Uani 1 1 d . . .
N5 N 0.7884(4) -0.1854(3) 0.1354(3) 0.0663(12) Uani 1 1 d . . .
S1 S 0.80000(8) 0.34835(7) 0.34259(6) 0.0379(2) Uani 1 1 d . . .
S2A S 0.4259(3) 0.3688(4) 0.9539(2) 0.0902(14) Uani 0.50 1 d P A 2
S2B S 0.4597(3) 0.3168(2) 0.94834(19) 0.0688(10) Uani 0.50 1 d P B 1
C1 C 0.8448(3) 0.1821(2) 0.2268(2) 0.0298(8) Uani 1 1 d . . .
H1A H 0.7733 0.1690 0.2516 0.036 Uiso 1 1 calc R . .
H1B H 0.8436 0.2404 0.2038 0.036 Uiso 1 1 calc R . .
C2 C 0.8862(3) 0.1788(2) 0.2957(2) 0.0343(9) Uani 1 1 d . . .
H2A H 0.9539 0.1997 0.2735 0.041 Uiso 1 1 calc R . .
H2B H 0.8952 0.1197 0.3150 0.041 Uiso 1 1 calc R . .
C3 C 0.8100(3) 0.2342(3) 0.3696(2) 0.0400(10) Uani 1 1 d . . .
H3A H 0.8330 0.2253 0.4158 0.048 Uiso 1 1 calc R . .
H3B H 0.7413 0.2155 0.3887 0.048 Uiso 1 1 calc R . .
C4 C 0.9127(3) 0.3753(3) 0.3538(3) 0.0499(11) Uani 1 1 d . . .
H4A H 0.9059 0.3644 0.4110 0.075 Uiso 1 1 calc R . .
H4B H 0.9188 0.4351 0.3399 0.075 Uiso 1 1 calc R . .
H4C H 0.9740 0.3409 0.3167 0.075 Uiso 1 1 calc R . .
C5 C 0.4956(3) 0.3555(3) 0.7473(2) 0.0364(9) Uani 1 1 d . . .
H5A H 0.4244 0.3618 0.7891 0.044 Uiso 1 1 calc R . .
H5B H 0.5156 0.2952 0.7331 0.044 Uiso 1 1 calc R . .
C6 C 0.5660(3) 0.3816(3) 0.7850(3) 0.0453(10) Uiso 1 1 d . . .
H6A H 0.5370 0.4368 0.8118 0.054 Uiso 1 1 calc R C 1
H6B H 0.6343 0.3873 0.7411 0.054 Uiso 1 1 calc R C 1
C7A C 0.5533(10) 0.3376(9) 0.8702(8) 0.055(4) Uani 0.50 1 d PU A 2
H7A1 H 0.6075 0.3518 0.8865 0.066 Uiso 0.50 1 calc PR A 2
H7A2 H 0.5633 0.2757 0.8638 0.066 Uiso 0.50 1 calc PR A 2
C7B C 0.5769(10) 0.3113(8) 0.8518(7) 0.044(3) Uani 0.50 1 d PU B 1
H7B1 H 0.6361 0.3194 0.8647 0.053 Uiso 0.50 1 calc PR B 1
H7B2 H 0.5905 0.2546 0.8281 0.053 Uiso 0.50 1 calc PR B 1
C8A C 0.4470(10) 0.3396(11) 1.0458(8) 0.101(5) Uani 0.50 1 d P A 2
H8A1 H 0.4746 0.2798 1.0440 0.151 Uiso 0.50 1 calc PR A 2
H8A2 H 0.3820 0.3492 1.0938 0.151 Uiso 0.50 1 calc PR A 2
H8A3 H 0.4960 0.3738 1.0500 0.151 Uiso 0.50 1 calc PR A 2
C8B C 0.4550(10) 0.4242(9) 0.9912(7) 0.086(4) Uani 0.50 1 d P B 1
H8B1 H 0.5122 0.4229 1.0084 0.129 Uiso 0.50 1 calc PR B 1
H8B2 H 0.3901 0.4367 1.0388 0.129 Uiso 0.50 1 calc PR B 1
H8B3 H 0.4602 0.4680 0.9484 0.129 Uiso 0.50 1 calc PR B 1
C9 C 0.7672(3) 0.0113(2) 0.2516(2) 0.0322(8) Uani 1 1 d . . .
C10 C 0.7582(3) -0.0008(3) 0.3351(2) 0.0459(11) Uani 1 1 d . . .
H10 H 0.8176 -0.0146 0.3470 0.055 Uiso 1 1 calc R . .
C11 C 0.6596(4) 0.0081(4) 0.3996(3) 0.0671(16) Uani 1 1 d . . .
H11 H 0.6533 0.0014 0.4551 0.080 Uiso 1 1 calc R . .
C12 C 0.5730(4) 0.0263(4) 0.3832(3) 0.0790(19) Uani 1 1 d . . .
H12 H 0.5078 0.0323 0.4276 0.095 Uiso 1 1 calc R . .
C13 C 0.5788(4) 0.0360(4) 0.3029(3) 0.0646(15) Uani 1 1 d . . .
H13 H 0.5182 0.0474 0.2924 0.078 Uiso 1 1 calc R . .
C14 C 0.6779(3) 0.0286(3) 0.2355(3) 0.0426(10) Uani 1 1 d . . .
H14 H 0.6829 0.0353 0.1803 0.051 Uiso 1 1 calc R . .
C15 C 0.9873(3) -0.0433(3) 0.2025(2) 0.0371(9) Uani 1 1 d . . .
C16 C 1.0649(3) -0.0070(3) 0.2134(2) 0.0430(10) Uani 1 1 d . . .
H16 H 1.0654 0.0523 0.2078 0.052 Uiso 1 1 calc R . .
C17 C 1.1417(4) -0.0581(4) 0.2327(3) 0.0674(16) Uani 1 1 d . . .
H17 H 1.1941 -0.0333 0.2392 0.081 Uiso 1 1 calc R . .
C18 C 1.1402(5) -0.1459(4) 0.2421(3) 0.0754(19) Uani 1 1 d . . .
H18 H 1.1921 -0.1805 0.2546 0.090 Uiso 1 1 calc R . .
C19 C 1.0625(5) -0.1821(4) 0.2331(3) 0.0749(18) Uani 1 1 d . . .
H19 H 1.0604 -0.2411 0.2416 0.090 Uiso 1 1 calc R . .
C20 C 0.9870(4) -0.1318(3) 0.2117(3) 0.0519(12) Uani 1 1 d . . .
H20 H 0.9362 -0.1572 0.2034 0.062 Uiso 1 1 calc R . .
C21 C 0.8984(3) 0.2338(2) 0.0240(2) 0.0280(8) Uani 1 1 d . . .
C22 C 0.9427(3) 0.2862(3) -0.0465(2) 0.0330(8) Uani 1 1 d . . .
H22 H 1.0151 0.2839 -0.0723 0.040 Uiso 1 1 calc R . .
C23 C 0.8811(3) 0.3413(3) -0.0785(2) 0.0381(9) Uani 1 1 d . . .
H23 H 0.9120 0.3762 -0.1251 0.046 Uiso 1 1 calc R . .
C24 C 0.7726(3) 0.3448(3) -0.0412(2) 0.0412(10) Uani 1 1 d . . .
H24 H 0.7307 0.3825 -0.0621 0.049 Uiso 1 1 calc R . .
C25 C 0.7279(3) 0.2910(3) 0.0279(2) 0.0402(9) Uani 1 1 d . . .
H25 H 0.6556 0.2921 0.0525 0.048 Uiso 1 1 calc R . .
C26 C 0.7898(3) 0.2360(3) 0.0602(2) 0.0351(9) Uani 1 1 d . . .
H26 H 0.7590 0.2003 0.1063 0.042 Uiso 1 1 calc R . .
C27 C 1.0570(3) 0.2333(2) 0.0887(2) 0.0309(8) Uani 1 1 d . . .
C28 C 1.0194(3) 0.3197(2) 0.1084(2) 0.0359(9) Uani 1 1 d . . .
H28 H 0.9574 0.3441 0.1039 0.043 Uiso 1 1 calc R . .
C29 C 1.0750(3) 0.3687(3) 0.1345(2) 0.0431(10) Uani 1 1 d . . .
H29 H 1.0496 0.4261 0.1481 0.052 Uiso 1 1 calc R . .
C30 C 1.1662(4) 0.3338(3) 0.1406(3) 0.0480(11) Uani 1 1 d . . .
H30 H 1.2027 0.3677 0.1579 0.058 Uiso 1 1 calc R . .
C31 C 1.2058(4) 0.2480(3) 0.1212(3) 0.0519(12) Uani 1 1 d . . .
H31 H 1.2680 0.2246 0.1259 0.062 Uiso 1 1 calc R . .
C32 C 1.1520(3) 0.1984(3) 0.0948(2) 0.0395(9) Uani 1 1 d . . .
H32 H 1.1786 0.1413 0.0809 0.047 Uiso 1 1 calc R . .
C33 C 0.4439(3) 0.2973(2) 0.5746(2) 0.0362(9) Uani 1 1 d . . .
C34 C 0.3646(4) 0.2723(3) 0.6465(3) 0.0498(11) Uani 1 1 d . . .
H34 H 0.3622 0.2848 0.6989 0.060 Uiso 1 1 calc R . .
C35 C 0.2879(5) 0.2285(4) 0.6416(3) 0.0694(16) Uani 1 1 d . . .
H35 H 0.2336 0.2130 0.6903 0.083 Uiso 1 1 calc R . .
C36 C 0.2934(5) 0.2085(4) 0.5644(3) 0.0677(16) Uani 1 1 d . . .
H36 H 0.2428 0.1787 0.5609 0.081 Uiso 1 1 calc R . .
C37 C 0.3722(5) 0.2319(3) 0.4920(3) 0.0644(15) Uani 1 1 d . . .
H37 H 0.3756 0.2174 0.4398 0.077 Uiso 1 1 calc R . .
C38 C 0.4464(4) 0.2769(3) 0.4971(3) 0.0469(11) Uani 1 1 d . . .
H38 H 0.4990 0.2938 0.4479 0.056 Uiso 1 1 calc R . .
C39 C 0.6457(3) 0.2754(3) 0.5811(2) 0.0383(9) Uani 1 1 d . . .
C40 C 0.7376(3) 0.3026(3) 0.5787(2) 0.0431(10) Uani 1 1 d . . .
H40 H 0.7441 0.3610 0.5758 0.052 Uiso 1 1 calc R . .
C41 C 0.8181(4) 0.2420(4) 0.5809(3) 0.0623(15) Uani 1 1 d . . .
H41 H 0.8788 0.2592 0.5805 0.075 Uiso 1 1 calc R . .
C42 C 0.8079(5) 0.1552(4) 0.5835(3) 0.0749(19) Uani 1 1 d . . .
H42 H 0.8623 0.1145 0.5849 0.090 Uiso 1 1 calc R . .
C43 C 0.7201(5) 0.1287(3) 0.5840(3) 0.0700(16) Uani 1 1 d . . .
H43 H 0.7155 0.0702 0.5847 0.084 Uiso 1 1 calc R . .
C44 C 0.6384(4) 0.1876(3) 0.5835(3) 0.0503(11) Uani 1 1 d . . .
H44 H 0.5779 0.1690 0.5847 0.060 Uiso 1 1 calc R . .
C45 C 0.3035(3) 0.4906(2) 0.7667(2) 0.0298(8) Uani 1 1 d . . .
C46 C 0.2874(3) 0.5079(3) 0.8491(2) 0.0385(9) Uani 1 1 d . . .
H46 H 0.3372 0.5325 0.8597 0.046 Uiso 1 1 calc R . .
C47 C 0.1963(3) 0.4882(3) 0.9154(2) 0.0439(10) Uani 1 1 d . . .
H47 H 0.1851 0.4999 0.9704 0.053 Uiso 1 1 calc R . .
C48 C 0.1229(3) 0.4512(3) 0.8996(3) 0.0462(11) Uani 1 1 d . . .
H48 H 0.0633 0.4368 0.9443 0.055 Uiso 1 1 calc R . .
C49 C 0.1368(3) 0.4354(3) 0.8185(3) 0.0444(10) Uani 1 1 d . . .
H49 H 0.0861 0.4118 0.8082 0.053 Uiso 1 1 calc R . .
C50 C 0.2268(3) 0.4550(3) 0.7525(2) 0.0362(9) Uani 1 1 d . . .
H50 H 0.2364 0.4442 0.6977 0.043 Uiso 1 1 calc R . .
C51 C 0.4833(3) 0.5830(2) 0.7064(2) 0.0301(8) Uani 1 1 d . . .
C52 C 0.4236(3) 0.6616(3) 0.7386(2) 0.0370(9) Uani 1 1 d . . .
H52 H 0.3528 0.6702 0.7487 0.044 Uiso 1 1 calc R . .
C53 C 0.4690(3) 0.7261(3) 0.7553(2) 0.0451(11) Uani 1 1 d . . .
H53 H 0.4286 0.7781 0.7762 0.054 Uiso 1 1 calc R . .
C54 C 0.5742(4) 0.7145(3) 0.7413(3) 0.0501(12) Uani 1 1 d . . .
H54 H 0.6041 0.7578 0.7537 0.060 Uiso 1 1 calc R . .
C55 C 0.6344(3) 0.6375(3) 0.7084(3) 0.0481(11) Uani 1 1 d . . .
H55 H 0.7050 0.6289 0.6990 0.058 Uiso 1 1 calc R . .
C56 C 0.5897(3) 0.5735(3) 0.6897(2) 0.0377(9) Uani 1 1 d . . .
H56 H 0.6315 0.5231 0.6656 0.045 Uiso 1 1 calc R . .
C57 C 0.7102(4) 0.0624(3) -0.0165(3) 0.0490(11) Uani 1 1 d . . .
C58 C 0.6320(5) 0.1161(4) -0.0395(4) 0.0789(17) Uani 1 1 d . . .
H58A H 0.6564 0.1703 -0.0617 0.118 Uiso 1 1 calc R . .
H58B H 0.5679 0.1256 0.0094 0.118 Uiso 1 1 calc R . .
H58C H 0.6198 0.0879 -0.0813 0.118 Uiso 1 1 calc R . .
C59 C 0.7905(3) 0.5622(3) 0.4793(2) 0.0422(10) Uani 1 1 d . . .
C60 C 0.8761(4) 0.5993(4) 0.4860(4) 0.0748(17) Uani 1 1 d . . .
H60A H 0.8834 0.5793 0.5374 0.112 Uiso 1 1 calc R . .
H60B H 0.8613 0.6609 0.4861 0.112 Uiso 1 1 calc R . .
H60C H 0.9399 0.5820 0.4390 0.112 Uiso 1 1 calc R . .
C61 C 0.7122(4) -0.1688(3) 0.1273(3) 0.0602(14) Uani 1 1 d . . .
C62 C 0.6170(5) -0.1447(5) 0.1147(5) 0.120(3) Uani 1 1 d . . .
H62A H 0.6273 -0.1011 0.0712 0.180 Uiso 1 1 calc R . .
H62B H 0.5627 -0.1228 0.1660 0.180 Uiso 1 1 calc R . .
H62C H 0.5971 -0.1942 0.0984 0.180 Uiso 1 1 calc R . .
C63 C 0.0699(7) 0.0842(6) 0.4246(6) 0.1473(18) Uiso 1 1 d D . .
H63A H 0.1117 0.0346 0.3918 0.177 Uiso 1 1 calc R D 1
H63B H -0.0032 0.0756 0.4450 0.177 Uiso 1 1 calc R D 1
C64 C 0.0999(8) 0.0923(6) 0.4998(6) 0.1473(18) Uiso 1 1 d D F .
H64A H 0.1594 0.0514 0.4983 0.177 Uiso 1 1 calc R E 1
H64B H 0.0417 0.0885 0.5537 0.177 Uiso 1 1 calc R E 1
O1 O 0.1921(11) 0.0874(9) 0.4708(9) 0.1473(18) Uiso 0.50 1 d P F 2
O2 O 0.1277(9) 0.1853(7) 0.4763(7) 0.1473(18) Uiso 0.50 1 d PD F 1
C66A C 0.2341(9) 0.1352(12) 0.3922(9) 0.1473(18) Uiso 0.50 1 d PD F 2
H66A H 0.2916 0.1015 0.3494 0.177 Uiso 0.50 1 calc PR F 2
H66B H 0.2560 0.1887 0.3995 0.177 Uiso 0.50 1 calc PR F 2
C66B C 0.1497(15) 0.2194(11) 0.3867(10) 0.1473(18) Uiso 0.50 1 d PD F 1
H66C H 0.1219 0.2793 0.3843 0.177 Uiso 0.50 1 calc PR F 1
H66D H 0.2232 0.2097 0.3496 0.177 Uiso 0.50 1 calc PR F 1
C67A C 0.1346(13) 0.1505(13) 0.3726(13) 0.1473(18) Uiso 0.50 1 d PD F 2
H67A H 0.0983 0.2080 0.3882 0.177 Uiso 0.50 1 calc PR F 2
H67B H 0.1520 0.1430 0.3132 0.177 Uiso 0.50 1 calc PR F 2
C67B C 0.0869(16) 0.1593(11) 0.3735(13) 0.1473(18) Uiso 0.50 1 d PD F 1
H67C H 0.0191 0.1907 0.3811 0.177 Uiso 0.50 1 calc PR F 1
H67D H 0.1204 0.1418 0.3153 0.177 Uiso 0.50 1 calc PR F 1
B1A B 0.3966(18) 0.0494(16) 0.1841(17) 0.083(7) Uani 0.50 1 d PU G 1
B1B B 0.418(3) 0.064(3) 0.152(2) 0.115(7) Uani 0.50 1 d PU H 2
B2 B 0.8682(5) 0.4572(5) 0.7124(4) 0.0646(17) Uani 1 1 d U . .
F1A F 0.3490(10) 0.0764(9) 0.2783(10) 0.192(6) Uani 0.50 1 d PU G 1
F1B F 0.4895(17) 0.0945(13) 0.1546(14) 0.127(6) Uani 0.50 1 d PU H 2
F2A F 0.5062(14) 0.0642(13) 0.1498(14) 0.123(6) Uani 0.50 1 d PU G 1
F2B F 0.3367(8) 0.1174(6) 0.2150(7) 0.114(3) Uani 0.50 1 d PU H 2
F3A F 0.3364(12) 0.0712(10) 0.1495(11) 0.175(5) Uani 0.50 1 d PU G 1
F3B F 0.3908(7) 0.0680(6) 0.0850(5) 0.091(2) Uani 0.50 1 d PU H 2
F4A F 0.3923(17) -0.0383(14) 0.2094(15) 0.088(5) Uani 0.50 1 d PU G 1
F4B F 0.406(2) -0.0168(17) 0.1887(18) 0.111(6) Uani 0.50 1 d PU H 2
F5A F 0.959(2) 0.4420(15) 0.7247(18) 0.079(5) Uani 0.50 1 d PU I 1
F5B F 0.961(2) 0.4145(15) 0.7129(19) 0.094(7) Uani 0.50 1 d PU I .
F6A F 0.8700(12) 0.5113(11) 0.6576(9) 0.160(7) Uani 0.50 1 d PU I 1
F6B F 0.8809(9) 0.5456(7) 0.6821(7) 0.076(3) Uani 0.50 1 d PU I 2
F7A F 0.8433(10) 0.3801(8) 0.7018(11) 0.162(5) Uani 0.50 1 d PU I 1
F7B F 0.8510(8) 0.4269(8) 0.6466(6) 0.100(3) Uani 0.50 1 d PU I 2
F8A F 0.7915(14) 0.4846(8) 0.7889(10) 0.094(5) Uani 0.50 1 d PU I 1
F8B F 0.7859(11) 0.4535(11) 0.7825(9) 0.123(6) Uani 0.50 1 d PU I 2

loop_
_atom_site_aniso_label
_atom_site_aniso_U_11
_atom_site_aniso_U_22
_atom_site_aniso_U_33
_atom_site_aniso_U_23
_atom_site_aniso_U_13
_atom_site_aniso_U_12
Ag1 0.03021(15) 0.03009(17) 0.02413(14) -0.00719(11) -0.00686(11) -0.00088(11)
Ag2 0.03872(16) 0.03129(17) 0.02510(15) 0.00266(11) -0.01202(12) -0.00731(12)
P1 0.0324(5) 0.0230(5) 0.0184(4) -0.0018(3) -0.0057(4) -0.0009(4)
P2 0.0306(5) 0.0232(5) 0.0200(4) -0.0023(3) -0.0062(4) -0.0024(4)
P3 0.0381(5) 0.0238(5) 0.0217(4) -0.0010(4) -0.0096(4) -0.0013(4)
P4 0.0306(5) 0.0249(5) 0.0214(4) -0.0010(3) -0.0074(4) -0.0035(4)
N1 0.0347(16) 0.0226(16) 0.0188(14) -0.0051(11) -0.0050(12) -0.0011(13)
N2 0.0349(16) 0.0269(17) 0.0215(14) 0.0011(12) -0.0085(12) -0.0030(13)
N3 0.048(2) 0.052(3) 0.052(2) -0.0060(18) -0.0266(18) 0.0068(19)
N4 0.048(2) 0.040(2) 0.044(2) -0.0081(16) -0.0163(17) -0.0075(17)
N5 0.059(3) 0.074(3) 0.055(3) -0.004(2) -0.008(2) -0.013(2)
S1 0.0402(5) 0.0314(6) 0.0346(5) -0.0109(4) -0.0074(4) 0.0022(4)
S2A 0.061(2) 0.174(5) 0.0393(16) 0.012(2) -0.0240(15) -0.022(3)
S2B 0.080(2) 0.072(2) 0.0376(14) 0.0122(14) -0.0175(14) 0.0207(17)
C1 0.039(2) 0.0230(19) 0.0206(17) -0.0060(13) -0.0057(15) 0.0010(15)
C2 0.047(2) 0.025(2) 0.0244(18) -0.0059(14) -0.0092(16) 0.0007(17)
C3 0.048(2) 0.041(3) 0.0227(18) -0.0102(16) -0.0058(17) -0.0013(19)
C4 0.046(2) 0.047(3) 0.054(3) -0.013(2) -0.013(2) -0.008(2)
C5 0.043(2) 0.036(2) 0.0250(18) 0.0031(16) -0.0091(16) -0.0041(18)
C7A 0.055(5) 0.062(6) 0.053(5) 0.006(4) -0.029(4) -0.002(4)
C7B 0.048(4) 0.047(5) 0.038(4) 0.000(4) -0.021(3) 0.005(4)
C8A 0.080(9) 0.143(15) 0.087(9) 0.009(9) -0.037(7) -0.031(9)
C8B 0.114(10) 0.102(10) 0.050(6) -0.031(6) -0.049(7) 0.030(8)
C9 0.039(2) 0.022(2) 0.0251(18) -0.0006(14) -0.0019(15) -0.0042(16)
C10 0.055(3) 0.043(3) 0.025(2) 0.0019(17) -0.0020(18) -0.002(2)
C11 0.070(3) 0.074(4) 0.029(2) 0.007(2) 0.008(2) -0.007(3)
C12 0.055(3) 0.087(5) 0.049(3) 0.015(3) 0.021(3) 0.002(3)
C13 0.038(2) 0.070(4) 0.063(3) 0.007(3) 0.000(2) 0.002(2)
C14 0.041(2) 0.039(3) 0.036(2) 0.0006(18) -0.0021(18) -0.0049(19)
C15 0.048(2) 0.037(2) 0.0201(17) -0.0059(15) -0.0114(16) 0.0084(18)
C16 0.044(2) 0.052(3) 0.035(2) -0.0071(19) -0.0218(19) 0.006(2)
C17 0.065(3) 0.094(5) 0.049(3) -0.021(3) -0.034(3) 0.016(3)
C18 0.096(4) 0.084(5) 0.052(3) -0.025(3) -0.051(3) 0.049(4)
C19 0.128(5) 0.044(3) 0.053(3) -0.008(2) -0.051(3) 0.032(3)
C20 0.077(3) 0.037(3) 0.041(2) -0.0018(19) -0.028(2) 0.007(2)
C21 0.0337(18) 0.027(2) 0.0240(17) -0.0032(14) -0.0117(15) -0.0032(15)
C22 0.0341(19) 0.037(2) 0.0281(18) 0.0036(15) -0.0122(16) -0.0063(17)
C23 0.045(2) 0.035(2) 0.035(2) 0.0064(17) -0.0166(18) -0.0059(18)
C24 0.049(2) 0.039(3) 0.042(2) -0.0021(18) -0.026(2) -0.0027(19)
C25 0.032(2) 0.046(3) 0.041(2) -0.0020(19) -0.0142(17) -0.0014(18)
C26 0.0331(19) 0.038(2) 0.0301(19) -0.0008(16) -0.0070(16) -0.0066(17)
C27 0.0372(19) 0.029(2) 0.0228(17) -0.0045(14) -0.0063(15) -0.0062(16)
C28 0.040(2) 0.029(2) 0.034(2) -0.0050(16) -0.0089(17) -0.0028(17)
C29 0.057(3) 0.031(2) 0.041(2) -0.0057(17) -0.015(2) -0.013(2)
C30 0.054(3) 0.044(3) 0.055(3) -0.011(2) -0.026(2) -0.018(2)
C31 0.046(2) 0.061(3) 0.060(3) -0.009(2) -0.031(2) -0.007(2)
C32 0.038(2) 0.035(2) 0.045(2) -0.0058(18) -0.0160(18) -0.0010(18)
C33 0.051(2) 0.020(2) 0.037(2) -0.0002(15) -0.0166(18) -0.0048(17)
C34 0.066(3) 0.044(3) 0.043(2) 0.007(2) -0.021(2) -0.025(2)
C35 0.081(4) 0.070(4) 0.065(3) 0.013(3) -0.028(3) -0.044(3)
C36 0.091(4) 0.056(3) 0.082(4) 0.019(3) -0.055(3) -0.042(3)
C37 0.107(4) 0.047(3) 0.066(3) 0.012(2) -0.058(3) -0.030(3)
C38 0.075(3) 0.035(2) 0.039(2) 0.0029(18) -0.027(2) -0.019(2)
C39 0.052(2) 0.034(2) 0.0226(18) -0.0041(15) -0.0121(17) 0.0080(19)
C40 0.052(2) 0.045(3) 0.030(2) -0.0102(18) -0.0190(19) 0.011(2)
C41 0.067(3) 0.078(4) 0.043(3) -0.020(2) -0.032(2) 0.027(3)
C42 0.111(5) 0.060(4) 0.055(3) -0.022(3) -0.051(3) 0.050(3)
C43 0.117(5) 0.037(3) 0.063(3) -0.012(2) -0.052(3) 0.021(3)
C44 0.076(3) 0.032(2) 0.041(2) -0.0005(18) -0.025(2) 0.006(2)
C45 0.0314(18) 0.028(2) 0.0241(17) -0.0016(14) -0.0048(14) -0.0035(15)
C46 0.043(2) 0.039(2) 0.031(2) -0.0037(17) -0.0111(17) -0.0054(18)
C47 0.050(2) 0.045(3) 0.0250(19) -0.0033(17) -0.0012(18) -0.009(2)
C48 0.042(2) 0.042(3) 0.037(2) -0.0003(19) 0.0031(19) -0.009(2)
C49 0.042(2) 0.044(3) 0.046(2) -0.0002(19) -0.0109(19) -0.019(2)
C50 0.039(2) 0.038(2) 0.0294(19) 0.0001(16) -0.0107(16) -0.0058(18)
C51 0.0317(18) 0.035(2) 0.0204(17) -0.0013(14) -0.0057(14) -0.0072(16)
C52 0.037(2) 0.035(2) 0.032(2) -0.0037(16) -0.0055(16) -0.0049(17)
C53 0.053(3) 0.031(2) 0.040(2) -0.0101(18) -0.0036(19) -0.0088(19)
C54 0.059(3) 0.050(3) 0.041(2) -0.012(2) -0.013(2) -0.020(2)
C55 0.043(2) 0.056(3) 0.045(2) 0.000(2) -0.014(2) -0.019(2)
C56 0.036(2) 0.037(2) 0.035(2) -0.0031(17) -0.0078(17) -0.0041(17)
C57 0.050(3) 0.044(3) 0.058(3) -0.009(2) -0.029(2) 0.003(2)
C58 0.087(4) 0.060(4) 0.111(5) -0.007(3) -0.069(4) 0.016(3)
C59 0.049(2) 0.040(3) 0.038(2) -0.0043(18) -0.0170(19) -0.005(2)
C60 0.075(4) 0.093(5) 0.078(4) 0.005(3) -0.043(3) -0.039(3)
C61 0.048(3) 0.049(3) 0.071(3) 0.001(3) -0.007(3) -0.016(2)
C62 0.063(4) 0.104(6) 0.190(8) 0.034(6) -0.051(5) -0.021(4)
B1A 0.067(10) 0.057(11) 0.144(17) -0.031(11) -0.061(11) 0.006(8)
B1B 0.104(10) 0.118(11) 0.145(11) 0.005(9) -0.079(9) 0.001(9)
B2 0.053(3) 0.088(5) 0.058(4) 0.008(3) -0.028(3) -0.012(3)
F1A 0.132(8) 0.144(10) 0.237(12) -0.039(9) 0.005(9) -0.035(8)
F1B 0.141(12) 0.138(12) 0.142(8) -0.042(8) -0.086(8) -0.035(9)
F2A 0.071(6) 0.145(12) 0.160(10) 0.015(9) -0.060(6) 0.000(7)
F2B 0.120(6) 0.081(6) 0.151(8) -0.058(6) -0.069(6) 0.030(5)
F3A 0.168(10) 0.136(9) 0.242(11) 0.034(9) -0.118(9) 0.009(8)
F3B 0.117(6) 0.092(5) 0.104(5) -0.014(5) -0.084(5) -0.006(5)
F4A 0.073(6) 0.073(10) 0.128(11) -0.012(8) -0.050(7) -0.006(6)
F4B 0.117(11) 0.083(11) 0.150(12) 0.004(9) -0.074(9) -0.010(8)
F5A 0.067(8) 0.107(13) 0.081(8) 0.027(8) -0.045(6) -0.035(9)
F5B 0.081(8) 0.104(13) 0.092(10) 0.029(9) -0.037(6) -0.002(9)
F6A 0.132(10) 0.195(15) 0.113(9) 0.084(10) -0.040(7) 0.031(10)
F6B 0.068(4) 0.071(5) 0.097(7) 0.003(4) -0.036(4) -0.025(4)
F7A 0.154(9) 0.107(9) 0.277(14) -0.083(9) -0.129(10) -0.004(7)
F7B 0.137(7) 0.100(7) 0.102(6) -0.005(5) -0.076(5) -0.047(6)
F8A 0.121(10) 0.072(6) 0.078(7) -0.026(5) -0.029(6) 0.004(6)
F8B 0.063(6) 0.211(15) 0.090(9) 0.078(10) -0.029(6) -0.052(9)

loop_
_atom_type_symbol
_atom_type_description
_atom_type_scat_dispersion_real
_atom_type_scat_dispersion_imag
_atom_type_scat_source
Ag Ag -0.8971 1.1015 'International Tables Vol C Tables 4.2.6.8 and 6.1.1.4'
P P 0.1023 0.0942 'International Tables Vol C Tables 4.2.6.8 and 6.1.1.4'
N N 0.0061 0.0033 'International Tables Vol C Tables 4.2.6.8 and 6.1.1.4'
S S 0.1246 0.1234 'International Tables Vol C Tables 4.2.6.8 and 6.1.1.4'
C C 0.0033 0.0016 'International Tables Vol C Tables 4.2.6.8 and 6.1.1.4'
B B 0.0013 0.0007 'International Tables Vol C Tables 4.2.6.8 and 6.1.1.4'
F F 0.0171 0.0103 'International Tables Vol C Tables 4.2.6.8 and 6.1.1.4'
H H 0.0000 0.0000 'International Tables Vol C Tables 4.2.6.8 and 6.1.1.4'
O O 0.0106 0.0060 'International Tables Vol C Tables 4.2.6.8 and 6.1.1.4'

loop_
_geom_angle_atom_site_label_1
_geom_angle_atom_site_label_2
_geom_angle_atom_site_label_3
_geom_angle
_geom_angle_site_symmetry_1
_geom_angle_site_symmetry_3
N3 Ag1 P2 114.42(9) . 2_755
N3 Ag1 P1 106.73(9) . .
P2 Ag1 P1 138.80(3) 2_755 .
N3 Ag1 Ag1 111.29(10) . 2_755
P2 Ag1 Ag1 86.71(2) 2_755 2_755
P1 Ag1 Ag1 80.34(2) . 2_755
N4 Ag2 P3 106.81(9) . .
N4 Ag2 P4 114.09(9) . 2_666
P3 Ag2 P4 138.50(3) . 2_666
N4 Ag2 S1 85.18(9) . .
P3 Ag2 S1 102.76(3) . .
P4 Ag2 S1 87.66(3) 2_666 .
N4 Ag2 Ag2 104.54(9) . 2_666
P3 Ag2 Ag2 77.95(2) . 2_666
P4 Ag2 Ag2 85.27(2) 2_666 2_666
S1 Ag2 Ag2 169.71(3) . 2_666
N1 P1 C15 108.68(18) . .
N1 P1 C9 102.20(15) . .
C15 P1 C9 104.45(17) . .
N1 P1 Ag1 115.01(10) . .
C15 P1 Ag1 110.87(12) . .
C9 P1 Ag1 114.78(13) . .
N1 P2 C21 106.05(15) . .
N1 P2 C27 104.01(15) . .
C21 P2 C27 104.07(17) . .
N1 P2 Ag1 112.09(11) . 2_755
C21 P2 Ag1 114.82(11) . 2_755
C27 P2 Ag1 114.76(12) . 2_755
N2 P3 C33 107.87(16) . .
N2 P3 C39 102.88(16) . .
C33 P3 C39 103.48(19) . .
N2 P3 Ag2 115.83(11) . .
C33 P3 Ag2 113.99(13) . .
C39 P3 Ag2 111.53(13) . .
N2 P4 C51 107.61(16) . .
N2 P4 C45 103.75(16) . .
C51 P4 C45 105.31(16) . .
N2 P4 Ag2 115.00(10) . 2_666
C51 P4 Ag2 112.68(12) . 2_666
C45 P4 Ag2 111.68(13) . 2_666
C1 N1 P2 119.5(2) . .
C1 N1 P1 122.4(2) . .
P2 N1 P1 117.90(16) . .
C5 N2 P4 121.7(2) . .
C5 N2 P3 120.3(2) . .
P4 N2 P3 115.10(17) . .
C57 N3 Ag1 173.7(4) . .
C59 N4 Ag2 170.8(4) . .
C4 S1 C3 99.9(2) . .
C4 S1 Ag2 111.27(15) . .
C3 S1 Ag2 115.44(12) . .
C8A S2A C7A 103.4(7) . .
C7B S2B C8B 103.2(6) . .
N1 C1 C2 114.7(3) . .
N1 C1 H1A 108.6 . .
C2 C1 H1A 108.6 . .
N1 C1 H1B 108.6 . .
C2 C1 H1B 108.6 . .
H1A C1 H1B 107.6 . .
C1 C2 C3 110.3(3) . .
C1 C2 H2A 109.6 . .
C3 C2 H2A 109.6 . .
C1 C2 H2B 109.6 . .
C3 C2 H2B 109.6 . .
H2A C2 H2B 108.1 . .
C2 C3 S1 112.9(3) . .
C2 C3 H3A 109.0 . .
S1 C3 H3A 109.0 . .
C2 C3 H3B 109.0 . .
S1 C3 H3B 109.0 . .
H3A C3 H3B 107.8 . .
S1 C4 H4A 109.5 . .
S1 C4 H4B 109.5 . .
H4A C4 H4B 109.5 . .
S1 C4 H4C 109.5 . .
H4A C4 H4C 109.5 . .
H4B C4 H4C 109.5 . .
C6 C5 N2 113.7(3) . .
C6 C5 H5A 108.8 . .
N2 C5 H5A 108.8 . .
C6 C5 H5B 108.8 . .
N2 C5 H5B 108.8 . .
H5A C5 H5B 107.7 . .
C5 C6 C7A 114.2(6) . .
C5 C6 C7B 109.4(6) . .
C5 C6 H6A 109.8 . .
C7A C6 H6A 90.8 . .
C7B C6 H6A 109.8 . .
C5 C6 H6B 109.8 . .
C7A C6 H6B 121.8 . .
C7B C6 H6B 109.8 . .
H6A C6 H6B 108.2 . .
C6 C7A S2A 113.3(8) . .
C6 C7A H7A1 108.9 . .
S2A C7A H7A1 108.9 . .
C6 C7A H7A2 108.9 . .
S2A C7A H7A2 108.9 . .
H7A1 C7A H7A2 107.7 . .
C6 C7B S2B 111.9(7) . .
C6 C7B H7B1 109.2 . .
S2B C7B H7B1 109.2 . .
C6 C7B H7B2 109.2 . .
S2B C7B H7B2 109.2 . .
H7B1 C7B H7B2 107.9 . .
S2A C8A H8A1 109.5 . .
S2A C8A H8A2 109.5 . .
H8A1 C8A H8A2 109.5 . .
S2A C8A H8A3 109.5 . .
H8A1 C8A H8A3 109.5 . .
H8A2 C8A H8A3 109.5 . .
C14 C9 C10 119.2(3) . .
C14 C9 P1 118.3(3) . .
C10 C9 P1 122.2(3) . .
C11 C10 C9 119.1(5) . .
C11 C10 H10 120.4 . .
C9 C10 H10 120.4 . .
C12 C11 C10 121.1(5) . .
C12 C11 H11 119.4 . .
C10 C11 H11 119.4 . .
C11 C12 C13 121.3(4) . .
C11 C12 H12 119.4 . .
C13 C12 H12 119.4 . .
C12 C13 C14 119.3(5) . .
C12 C13 H13 120.3 . .
C14 C13 H13 120.4 . .
C9 C14 C13 119.9(4) . .
C9 C14 H14 120.0 . .
C13 C14 H14 120.0 . .
C16 C15 C20 119.1(4) . .
C16 C15 P1 124.5(3) . .
C20 C15 P1 115.9(3) . .
C15 C16 C17 120.6(5) . .
C15 C16 H16 119.7 . .
C17 C16 H16 119.7 . .
C18 C17 C16 119.8(5) . .
C18 C17 H17 120.1 . .
C16 C17 H17 120.1 . .
C19 C18 C17 120.0(5) . .
C19 C18 H18 120.0 . .
C17 C18 H18 120.0 . .
C18 C19 C20 120.7(5) . .
C18 C19 H19 119.7 . .
C20 C19 H19 119.7 . .
C19 C20 C15 119.9(5) . .
C19 C20 H20 120.1 . .
C15 C20 H20 120.1 . .
C22 C21 C26 118.7(3) . .
C22 C21 P2 118.7(3) . .
C26 C21 P2 122.5(3) . .
C23 C22 C21 121.1(4) . .
C23 C22 H22 119.5 . .
C21 C22 H22 119.5 . .
C22 C23 C24 120.2(4) . .
C22 C23 H23 119.9 . .
C24 C23 H23 119.9 . .
C23 C24 C25 119.0(4) . .
C23 C24 H24 120.5 . .
C25 C24 H24 120.5 . .
C26 C25 C24 120.7(4) . .
C26 C25 H25 119.6 . .
C24 C25 H25 119.6 . .
C25 C26 C21 120.2(4) . .
C25 C26 H26 119.9 . .
C21 C26 H26 119.9 . .
C28 C27 C32 118.9(4) . .
C28 C27 P2 122.8(3) . .
C32 C27 P2 118.2(3) . .
C29 C28 C27 119.7(4) . .
C29 C28 H28 120.2 . .
C27 C28 H28 120.2 . .
C30 C29 C28 120.6(4) . .
C30 C29 H29 119.7 . .
C28 C29 H29 119.7 . .
C29 C30 C31 121.0(4) . .
C29 C30 H30 119.5 . .
C31 C30 H30 119.5 . .
C32 C31 C30 119.3(4) . .
C32 C31 H31 120.4 . .
C30 C31 H31 120.4 . .
C31 C32 C27 120.5(4) . .
C31 C32 H32 119.7 . .
C27 C32 H32 119.7 . .
C34 C33 C38 118.5(4) . .
C34 C33 P3 123.8(3) . .
C38 C33 P3 117.7(3) . .
C33 C34 C35 120.7(4) . .
C33 C34 H34 119.7 . .
C35 C34 H34 119.7 . .
C36 C35 C34 119.3(5) . .
C36 C35 H35 120.3 . .
C34 C35 H35 120.3 . .
C37 C36 C35 121.0(5) . .
C37 C36 H36 119.5 . .
C35 C36 H36 119.5 . .
C36 C37 C38 119.5(5) . .
C36 C37 H37 120.2 . .
C38 C37 H37 120.2 . .
C37 C38 C33 121.0(4) . .
C37 C38 H38 119.5 . .
C33 C38 H38 119.5 . .
C44 C39 C40 119.4(4) . .
C44 C39 P3 123.2(4) . .
C40 C39 P3 117.3(3) . .
C41 C40 C39 119.4(5) . .
C41 C40 H40 120.3 . .
C39 C40 H40 120.3 . .
C40 C41 C42 119.5(5) . .
C40 C41 H41 120.3 . .
C42 C41 H41 120.3 . .
C43 C42 C41 121.3(5) . .
C43 C42 H42 119.4 . .
C41 C42 H42 119.4 . .
C42 C43 C44 120.3(5) . .
C42 C43 H43 119.8 . .
C44 C43 H43 119.8 . .
C43 C44 C39 120.0(5) . .
C43 C44 H44 120.0 . .
C39 C44 H44 120.0 . .
C46 C45 C50 118.9(3) . .
C46 C45 P4 124.1(3) . .
C50 C45 P4 116.8(3) . .
C45 C46 C47 119.7(4) . .
C45 C46 H46 120.1 . .
C47 C46 H46 120.1 . .
C48 C47 C46 120.1(4) . .
C48 C47 H47 120.0 . .
C46 C47 H47 120.0 . .
C49 C48 C47 120.8(4) . .
C49 C48 H48 119.6 . .
C47 C48 H48 119.6 . .
C48 C49 C50 119.3(4) . .
C48 C49 H49 120.3 . .
C50 C49 H49 120.3 . .
C49 C50 C45 121.1(4) . .
C49 C50 H50 119.4 . .
C45 C50 H50 119.4 . .
C56 C51 C52 117.9(4) . .
C56 C51 P4 122.6(3) . .
C52 C51 P4 119.0(3) . .
C53 C52 C51 120.6(4) . .
C53 C52 H52 119.7 . .
C51 C52 H52 119.7 . .
C52 C53 C54 120.7(4) . .
C52 C53 H53 119.6 . .
C54 C53 H53 119.6 . .
C53 C54 C55 119.2(4) . .
C53 C54 H54 120.4 . .
C55 C54 H54 120.4 . .
C56 C55 C54 120.2(4) . .
C56 C55 H55 119.9 . .
C54 C55 H55 119.9 . .
C55 C56 C51 121.3(4) . .
C55 C56 H56 119.4 . .
C51 C56 H56 119.4 . .
N3 C57 C58 178.7(5) . .
C57 C58 H58A 109.5 . .
C57 C58 H58B 109.5 . .
H58A C58 H58B 109.5 . .
C57 C58 H58C 109.5 . .
H58A C58 H58C 109.5 . .
H58B C58 H58C 109.5 . .
N4 C59 C60 178.8(5) . .
C59 C60 H60A 109.5 . .
C59 C60 H60B 109.5 . .
H60A C60 H60B 109.5 . .
C59 C60 H60C 109.5 . .
H60A C60 H60C 109.5 . .
H60B C60 H60C 109.5 . .
N5 C61 C62 177.6(6) . .
C61 C62 H62A 109.5 . .
C61 C62 H62B 109.5 . .
H62A C62 H62B 109.5 . .
C61 C62 H62C 109.5 . .
H62A C62 H62C 109.5 . .
H62B C62 H62C 109.5 . .
C67B C63 C64 110.0(10) . .
C67A C63 C64 94.1(10) . .
C67B C63 H63A 109.7 . .
C67A C63 H63A 97.4 . .
C64 C63 H63A 109.7 . .
C67B C63 H63B 109.7 . .
C67A C63 H63B 135.7 . .
C64 C63 H63B 109.7 . .
H63A C63 H63B 108.2 . .
O1 C64 C63 105.2(10) . .
O1 C64 O2 73.3(9) . .
C63 C64 O2 94.7(7) . .
C63 C64 H64A 112.8 . .
O2 C64 H64A 112.8 . .
O1 C64 H64B 140.5 . .
C63 C64 H64B 112.8 . .
O2 C64 H64B 112.8 . .
H64A C64 H64B 110.3 . .
C64 O1 C66A 113.6(13) . .
C66B O2 C64 119.1(9) . .
O1 C66A C67A 98.2(11) . .
O1 C66A H66A 112.1 . .
C67A C66A H66A 112.1 . .
O1 C66A H66B 112.1 . .
C67A C66A H66B 112.1 . .
H66A C66A H66B 109.8 . .
C67B C66B O2 92.2(11) . .
C67B C66B H66C 113.3 . .
O2 C66B H66C 113.3 . .
C67B C66B H66D 113.3 . .
O2 C66B H66D 113.3 . .
H66C C66B H66D 110.6 . .
C63 C67A C66A 104.1(11) . .
C63 C67A H67A 110.9 . .
C66A C67A H67A 110.9 . .
C63 C67A H67B 110.9 . .
C66A C67A H67B 110.9 . .
H67A C67A H67B 109.0 . .
C63 C67B C66B 118.0(13) . .
C63 C67B H67C 107.8 . .
C66B C67B H67C 107.8 . .
C63 C67B H67D 107.8 . .
C66B C67B H67D 107.8 . .
H67C C67B H67D 107.1 . .
F3A B1A F4A 109(2) . .
F3A B1A F2A 125(3) . .
F4A B1A F2A 107.8(19) . .
F3A B1A F1A 112.3(19) . .
F4A B1A F1A 90.2(19) . .
F2A B1A F1A 106.8(18) . .
F1B B1B F3B 126(3) . .
F1B B1B F4B 115(3) . .
F3B B1B F4B 108(3) . .
F1B B1B F2B 97(3) . .
F3B B1B F2B 106(3) . .
F4B B1B F2B 102(3) . .
F6A B2 F8B 121.9(12) . .
F6A B2 F7A 115.2(12) . .
F8B B2 F7A 81.5(11) . .
F6A B2 F5A 113.5(15) . .
F8B B2 F5A 112.5(15) . .
F7A B2 F5A 107.4(12) . .
F6A B2 F5B 119.5(15) . .
F8B B2 F5B 116.1(15) . .
F7A B2 F5B 87.8(12) . .
F6A B2 F8A 109.9(12) . .
F7A B2 F8A 104.0(10) . .
F5A B2 F8A 105.8(15) . .
F5B B2 F8A 117.4(16) . .
F6A B2 F7B 66.3(9) . .
F8B B2 F7B 110.2(10) . .
F7A B2 F7B 49.1(7) . .
F5A B2 F7B 125.9(13) . .
F5B B2 F7B 108.5(13) . .
F8A B2 F7B 125.7(10) . .
F8B B2 F6B 111.6(11) . .
F7A B2 F6B 147.3(10) . .
F5A B2 F6B 95.2(12) . .
F5B B2 F6B 110.4(12) . .
F8A B2 F6B 91.6(9) . .
F7B B2 F6B 98.5(7) . .

loop_
_geom_bond_atom_site_label_1
_geom_bond_atom_site_label_2
_geom_bond_distance
_geom_bond_site_symmetry_2
Ag1 N3 2.307(4) .
Ag1 P2 2.4307(9) 2_755
Ag1 P1 2.4430(9) .
Ag1 Ag1 2.9776(5) 2_755
Ag2 N4 2.351(4) .
Ag2 P3 2.4432(9) .
Ag2 P4 2.4606(9) 2_666
Ag2 S1 2.9028(10) .
Ag2 Ag2 3.1184(6) 2_666
P1 N1 1.710(3) .
P1 C15 1.817(4) .
P1 C9 1.820(3) .
P2 N1 1.701(3) .
P2 C21 1.816(4) .
P2 C27 1.821(4) .
P2 Ag1 2.4307(9) 2_755
P3 N2 1.709(3) .
P3 C33 1.815(4) .
P3 C39 1.818(4) .
P4 N2 1.705(3) .
P4 C51 1.813(4) .
P4 C45 1.815(3) .
P4 Ag2 2.4605(9) 2_666
N1 C1 1.491(4) .
N2 C5 1.505(4) .
N3 C57 1.128(5) .
N4 C59 1.125(5) .
N5 C61 1.125(7) .
S1 C4 1.783(4) .
S1 C3 1.818(4) .
S2A C8A 1.749(13) .
S2A C7A 1.825(13) .
S2B C7B 1.817(12) .
S2B C8B 1.877(13) .
C1 C2 1.517(5) .
C1 H1A 0.9700 .
C1 H1B 0.9700 .
C2 C3 1.532(5) .
C2 H2A 0.9700 .
C2 H2B 0.9700 .
C3 H3A 0.9700 .
C3 H3B 0.9700 .
C4 H4A 0.9600 .
C4 H4B 0.9600 .
C4 H4C 0.9600 .
C5 C6 1.499(6) .
C5 H5A 0.9700 .
C5 H5B 0.9700 .
C6 C7A 1.536(14) .
C6 C7B 1.575(12) .
C6 H6A 0.9700 .
C6 H6B 0.9700 .
C7A H7A1 0.9700 .
C7A H7A2 0.9700 .
C7B H7B1 0.9700 .
C7B H7B2 0.9700 .
C8A H8A1 0.9600 .
C8A H8A2 0.9600 .
C8A H8A3 0.9600 .
C8B H8B1 0.9600 .
C8B H8B2 0.9600 .
C8B H8B3 0.9600 .
C9 C14 1.376(6) .
C9 C10 1.401(5) .
C10 C11 1.385(6) .
C10 H10 0.9300 .
C11 C12 1.345(8) .
C11 H11 0.9300 .
C12 C13 1.358(8) .
C12 H12 0.9300 .
C13 C14 1.411(6) .
C13 H13 0.9300 .
C14 H14 0.9300 .
C15 C16 1.382(6) .
C15 C20 1.388(6) .
C16 C17 1.384(6) .
C16 H16 0.9300 .
C17 C18 1.378(8) .
C17 H17 0.9300 .
C18 C19 1.368(8) .
C18 H18 0.9300 .
C19 C20 1.382(7) .
C19 H19 0.9300 .
C20 H20 0.9300 .
C21 C22 1.395(5) .
C21 C26 1.395(5) .
C22 C23 1.376(5) .
C22 H22 0.9300 .
C23 C24 1.392(6) .
C23 H23 0.9300 .
C24 C25 1.395(6) .
C24 H24 0.9300 .
C25 C26 1.383(6) .
C25 H25 0.9300 .
C26 H26 0.9300 .
C27 C28 1.397(5) .
C27 C32 1.408(5) .
C28 C29 1.386(5) .
C28 H28 0.9300 .
C29 C30 1.359(6) .
C29 H29 0.9300 .
C30 C31 1.392(7) .
C30 H30 0.9300 .
C31 C32 1.375(6) .
C31 H31 0.9300 .
C32 H32 0.9300 .
C33 C34 1.376(6) .
C33 C38 1.390(5) .
C34 C35 1.393(7) .
C34 H34 0.9300 .
C35 C36 1.367(7) .
C35 H35 0.9300 .
C36 C37 1.369(7) .
C36 H36 0.9300 .
C37 C38 1.375(6) .
C37 H37 0.9300 .
C38 H38 0.9300 .
C39 C44 1.395(6) .
C39 C40 1.403(6) .
C40 C41 1.379(6) .
C40 H40 0.9300 .
C41 C42 1.387(8) .
C41 H41 0.9300 .
C42 C43 1.355(8) .
C42 H42 0.9300 .
C43 C44 1.368(7) .
C43 H43 0.9300 .
C44 H44 0.9300 .
C45 C46 1.394(5) .
C45 C50 1.395(5) .
C46 C47 1.395(5) .
C46 H46 0.9300 .
C47 C48 1.379(6) .
C47 H47 0.9300 .
C48 C49 1.376(6) .
C48 H48 0.9300 .
C49 C50 1.381(5) .
C49 H49 0.9300 .
C50 H50 0.9300 .
C51 C56 1.393(5) .
C51 C52 1.402(5) .
C52 C53 1.379(6) .
C52 H52 0.9300 .
C53 C54 1.385(6) .
C53 H53 0.9300 .
C54 C55 1.387(7) .
C54 H54 0.9300 .
C55 C56 1.380(6) .
C55 H55 0.9300 .
C56 H56 0.9300 .
C57 C58 1.451(7) .
C58 H58A 0.9600 .
C58 H58B 0.9600 .
C58 H58C 0.9600 .
C59 C60 1.460(6) .
C60 H60A 0.9600 .
C60 H60B 0.9600 .
C60 H60C 0.9600 .
C61 C62 1.434(9) .
C62 H62A 0.9600 .
C62 H62B 0.9600 .
C62 H62C 0.9600 .
C63 C67B 1.411(13) .
C63 C67A 1.485(13) .
C63 C64 1.540(10) .
C63 H63A 0.9700 .
C63 H63B 0.9700 .
C64 O1 1.180(14) .
C64 O2 1.548(9) .
C64 H64A 0.9700 .
C64 H64B 0.9700 .
O1 C66A 1.450(18) .
O2 C66B 1.526(12) .
C66A C67A 1.548(13) .
C66A H66A 0.9700 .
C66A H66B 0.9700 .
C66B C67B 1.470(13) .
C66B H66C 0.9700 .
C66B H66D 0.9700 .
C67A H67A 0.9700 .
C67A H67B 0.9700 .
C67B H67C 0.9700 .
C67B H67D 0.9700 .
B1A F3A 1.22(3) .
B1A F4A 1.42(3) .
B1A F2A 1.46(3) .
B1A F1A 1.56(3) .
B1B F1B 1.18(4) .
B1B F3B 1.36(4) .
B1B F4B 1.38(4) .
B1B F2B 1.43(4) .
B2 F6A 1.221(14) .
B2 F8B 1.304(15) .
B2 F7A 1.352(13) .
B2 F5A 1.36(3) .
B2 F5B 1.38(3) .
B2 F8A 1.383(16) .
B2 F7B 1.385(11) .
B2 F6B 1.457(13) .
